data_3500018
loop_
_publ_author_name
'Thierry Maris'

_publ_section_references
;
Dolomanov, O.V., Bourhis, L.J., Gildea, R.J, Howard, J.A.K. & Puschmann, H.
 (2009), J. Appl. Cryst. 42, 339-341.

Sheldrick, G.M. (2008). Acta Cryst. A64, 112-122.
;
_publ_section_title
;
 3-bromobenzonitrile
;
_journal_name_full 'Personal communication to COD'
_journal_year 2014
_chemical_formula_moiety 'C7 H4 Br N'
_chemical_formula_sum 'C7 H4 Br N'
_chemical_formula_weight 182.02
_chemical_name_systematic
;
 ?
;
_space_group_crystal_system monoclinic
_space_group_IT_number 14
_space_group_name_Hall '-P 2yn'
_space_group_name_H-M_alt 'P 1 21/n 1'
_symmetry_space_group_name_Hall '-P 2yn'
_symmetry_space_group_name_H-M 'P 1 21/n 1'
_atom_sites_solution_hydrogens geom
_atom_sites_solution_primary direct
_audit_creation_date 2014-07-14
_audit_creation_method
;
Olex2 1.2
(compiled 2014.06.27 svn.r2953 for OlexSys, GUI svn.r4855)
;
_cell_angle_alpha 90
_cell_angle_beta 93.1813(14)
_cell_angle_gamma 90
_cell_formula_units_Z 4
_cell_length_a 7.5336(3)
_cell_length_b 3.9605(2)
_cell_length_c 22.3029(8)
_cell_measurement_reflns_used 9633
_cell_measurement_temperature 150
_cell_measurement_theta_max 69.933
_cell_measurement_theta_min 3.970
_cell_volume 664.42(5)
_computing_cell_refinement
;
SAINT (2013) V8.34A; Integration Software for Single Crystal Data. 
Bruker AXS Inc., Madison, WI 53719-1173.
;
_computing_data_collection
;
APEX 2 (2013) Bruker AXS Inc., Madison, WI 53719-1173.
;
_computing_data_reduction
;
SAINT (2013) V8.34A; Integration Software for Single Crystal Data. 
Bruker AXS Inc., Madison, WI 53719-1173.
;
_computing_molecular_graphics 'Olex2 (Dolomanov et al., 2009)'
_computing_publication_material 'Olex2 (Dolomanov et al., 2009)'
_computing_structure_refinement 'XL (Sheldrick, 2008)'
_computing_structure_solution 'XS (Sheldrick, 2008)'
_diffrn_ambient_temperature 150
_diffrn_detector 'CCD area detector'
_diffrn_detector_area_resol_mean 8.3
_diffrn_detector_type 'Bruker Platinum 135 CCD Area Detector'
_diffrn_measured_fraction_theta_full 0.999
_diffrn_measured_fraction_theta_max 0.994
_diffrn_measurement_device 'k-geometry diffractometer'
_diffrn_measurement_device_type 'Bruker Microstar X8'
_diffrn_measurement_method '\w scans'
_diffrn_radiation_collimation 'Focusing mirrors'
_diffrn_radiation_monochromator 'Helios Mirror Optics'
_diffrn_radiation_probe x-ray
_diffrn_radiation_type CuK\a
_diffrn_radiation_wavelength 1.54178
_diffrn_reflns_av_R_equivalents 0.0552
_diffrn_reflns_av_unetI/netI 0.0185
_diffrn_reflns_Laue_measured_fraction_full 0.999
_diffrn_reflns_Laue_measured_fraction_max 0.994
_diffrn_reflns_limit_h_max 9
_diffrn_reflns_limit_h_min -9
_diffrn_reflns_limit_k_max 4
_diffrn_reflns_limit_k_min -3
_diffrn_reflns_limit_l_max 27
_diffrn_reflns_limit_l_min -27
_diffrn_reflns_number 25542
_diffrn_reflns_point_group_measured_fraction_full 0.999
_diffrn_reflns_point_group_measured_fraction_max 0.994
_diffrn_reflns_theta_full 67.679
_diffrn_reflns_theta_max 70.294
_diffrn_reflns_theta_min 3.970
_diffrn_source 'Rotating-anode X-ray tube'
_diffrn_source_target Cu
_diffrn_source_type 'Bruker Microstar/FR591 generator'
_exptl_absorpt_coefficient_mu 7.589
_exptl_absorpt_correction_T_max 0.7533
_exptl_absorpt_correction_T_min 0.4962
_exptl_absorpt_correction_type multi-scan
_exptl_absorpt_process_details
;
SADABS-2012/1 (Bruker,2012) was used for absorption correction.
wR2(int) was 0.1298 before and 0.0730 after correction.
The Ratio of minimum to maximum transmission is 0.6587.
The \l/2 correction factor is 0.0015.
;
_exptl_crystal_colour 'clear light colourless'
_exptl_crystal_colour_lustre clear
_exptl_crystal_colour_modifier light
_exptl_crystal_colour_primary colourless
_exptl_crystal_density_diffrn 1.820
_exptl_crystal_description Block
_exptl_crystal_F_000 352
_exptl_crystal_size_max 0.35
_exptl_crystal_size_mid 0.25
_exptl_crystal_size_min 0.1
_exptl_special_details
;
X-ray crystallographic data for I were collected from a single crystal
sample, which was mounted on a loop fiber. Data were collected using
a Bruker microstar diffractometer equipped with a Platinum 135 CCD Detector,
a Helios optics and a Kappa goniometer. The crystal-to-detector distance 
was 4.0 cm, and the data collection was carried out in 512 x 512 pixel mode.
The initial unit cell parameters were determined by a least-squares fit
of the angular setting of strong reflections, collected by a 110.0 degree
scan in 110 frames over three different parts of the reciprocal space
;
_geom_special_details
;
 All esds (except the esd in the dihedral angle between two l.s. planes)
 are estimated using the full covariance matrix.  The cell esds are taken
 into account individually in the estimation of esds in distances, angles
 and torsion angles; correlations between esds in cell parameters are only
 used when they are defined by crystal symmetry.  An approximate (isotropic)
 treatment of cell esds is used for estimating esds involving l.s. planes.
;
_refine_diff_density_max 0.455
_refine_diff_density_min -0.542
_refine_diff_density_rms 0.100
_refine_ls_extinction_method none
_refine_ls_goodness_of_fit_ref 1.074
_refine_ls_hydrogen_treatment constr
_refine_ls_matrix_type full
_refine_ls_number_parameters 82
_refine_ls_number_reflns 1258
_refine_ls_number_restraints 0
_refine_ls_restrained_S_all 1.074
_refine_ls_R_factor_all 0.0306
_refine_ls_R_factor_gt 0.0304
_refine_ls_shift/su_max 0.000
_refine_ls_shift/su_mean 0.000
_refine_ls_structure_factor_coef Fsqd
_refine_ls_weighting_details 'w=1/[\s^2^(Fo^2^)+(0.0503P)^2^+1.0747P] where P=(Fo^2^+2Fc^2^)/3'
_refine_ls_weighting_scheme calc
_refine_ls_wR_factor_gt 0.0831
_refine_ls_wR_factor_ref 0.0839
_refine_special_details
;
 ?
;
_reflns_Friedel_coverage 0.000
_reflns_number_gt 1250
_reflns_number_total 1258
_reflns_special_details
;
 Reflections were merged by SHELXL according to the crystal
 class for the calculation of statistics and refinement.
 
 _reflns_Friedel_fraction is defined as the number of unique
 Friedel pairs measured divided by the number that would be
 possible theoretically, ignoring centric projections and
 systematic absences.
;
_reflns_threshold_expression 'I > 2\s(I)'
_cod_data_source_file cnphbr.cif
_cod_data_source_block cnphbr
_cod_depositor_comments
;
The following automatic conversions were performed:

'_diffrn_radiation_probe' value 'X-ray' changed to 'x-ray' according
to the built-in table from CIF Core dictionary named 'cif_core.dic'
version 2.4.1 from 2010-06-29.

Automatic conversion script
Id: cif_fix_values 2827 2014-09-09 07:05:25Z andrius 
;
_cod_database_code 3500018
_cod_database_fobs_code 3500018
_shelxl_version_number 2014-3
_shelx_space_group_comment
;
The symmetry employed for this shelxl refinement is uniquely defined
by the following loop, which should always be used as a source of
symmetry information in preference to the above space-group names.
They are only intended as comments.
;
_shelx_estimated_absorpt_t_max 0.517
_shelx_estimated_absorpt_t_min 0.176
_olex2_refinement_description
;
1. Fixed Uiso
 At 1.2 times of:
  All C(H) groups
2.a Aromatic/amide H refined with riding coordinates:
 C2(H2), C4(H4), C5(H5), C6(H6)
;
_olex2_submission_special_instructions 'No special instructions were received'

loop_
_space_group_symop_operation_xyz
'x, y, z'
'-x+1/2, y+1/2, -z+1/2'
'-x, -y, -z'
'x-1/2, -y-1/2, z-1/2'

loop_
_atom_site_label
_atom_site_type_symbol
_atom_site_fract_x
_atom_site_fract_y
_atom_site_fract_z
_atom_site_U_iso_or_equiv
_atom_site_adp_type
_atom_site_occupancy
_atom_site_site_symmetry_order
_atom_site_calc_flag
_atom_site_refinement_flags_posn
Br1 Br 0.57836(4) 0.26741(7) 0.20801(2) 0.02601(16) Uani 1 1 d .
C1 C 0.3780(3) 0.3941(7) 0.15756(11) 0.0196(5) Uani 1 1 d .
C2 C 0.4048(3) 0.5615(7) 0.10446(11) 0.0200(5) Uani 1 1 d .
H2 H 0.5186 0.6146 0.0934 0.024 Uiso 1 1 calc R
C3 C 0.2546(3) 0.6484(7) 0.06790(11) 0.0200(5) Uani 1 1 d .
C4 C 0.0833(3) 0.5705(7) 0.08482(12) 0.0245(6) Uani 1 1 d .
H4 H -0.0157 0.6310 0.0604 0.029 Uiso 1 1 calc R
C5 C 0.0632(4) 0.4022(8) 0.13836(13) 0.0273(6) Uani 1 1 d .
H5 H -0.0501 0.3477 0.1498 0.033 Uiso 1 1 calc R
C6 C 0.2099(4) 0.3142(7) 0.17510(13) 0.0241(6) Uani 1 1 d .
H6 H 0.1956 0.2025 0.2112 0.029 Uiso 1 1 calc R
C7 C 0.2755(4) 0.8206(8) 0.01160(13) 0.0246(6) Uani 1 1 d .
N1 N 0.2863(3) 0.9524(7) -0.03346(11) 0.0312(6) Uani 1 1 d .

loop_
_atom_site_aniso_label
_atom_site_aniso_U_11
_atom_site_aniso_U_22
_atom_site_aniso_U_33
_atom_site_aniso_U_23
_atom_site_aniso_U_13
_atom_site_aniso_U_12
Br1 0.0226(2) 0.0295(2) 0.0254(2) 0.00475(10) -0.00366(14) 0.00056(10)
C1 0.0191(12) 0.0190(13) 0.0205(12) -0.0038(10) -0.0008(9) -0.0002(10)
C2 0.0151(11) 0.0225(13) 0.0227(12) -0.0032(10) 0.0025(9) -0.0018(9)
C3 0.0205(12) 0.0204(12) 0.0191(12) -0.0044(11) 0.0001(10) -0.0007(11)
C4 0.0177(12) 0.0317(15) 0.0235(13) -0.0045(11) -0.0028(10) 0.0005(11)
C5 0.0173(12) 0.0367(17) 0.0285(14) -0.0049(12) 0.0061(10) -0.0036(11)
C6 0.0246(14) 0.0269(13) 0.0213(13) -0.0027(11) 0.0048(11) -0.0036(11)
C7 0.0213(13) 0.0258(13) 0.0265(15) -0.0034(12) -0.0003(11) 0.0000(11)
N1 0.0269(12) 0.0395(15) 0.0267(13) 0.0051(11) -0.0039(9) 0.0007(11)

loop_
_atom_type_symbol
_atom_type_description
_atom_type_scat_dispersion_real
_atom_type_scat_dispersion_imag
_atom_type_scat_source
C C 0.0181 0.0091 'International Tables Vol C Tables 4.2.6.8 and 6.1.1.4'
H H 0.0000 0.0000 'International Tables Vol C Tables 4.2.6.8 and 6.1.1.4'
N N 0.0311 0.0180 'International Tables Vol C Tables 4.2.6.8 and 6.1.1.4'
Br Br -0.6763 1.2805 'International Tables Vol C Tables 4.2.6.8 and 6.1.1.4'

loop_
_geom_angle_atom_site_label_1
_geom_angle_atom_site_label_2
_geom_angle_atom_site_label_3
_geom_angle
C2 C1 Br1 119.05(19)
C2 C1 C6 122.1(2)
C6 C1 Br1 118.8(2)
C1 C2 H2 121.1
C1 C2 C3 117.7(2)
C3 C2 H2 121.1
C2 C3 C7 119.9(2)
C4 C3 C2 121.1(2)
C4 C3 C7 119.0(2)
C3 C4 H4 120.5
C5 C4 C3 119.1(2)
C5 C4 H4 120.5
C4 C5 H5 119.6
C4 C5 C6 120.7(2)
C6 C5 H5 119.6
C1 C6 C5 119.3(3)
C1 C6 H6 120.4
C5 C6 H6 120.4
N1 C7 C3 177.6(3)

loop_
_geom_bond_atom_site_label_1
_geom_bond_atom_site_label_2
_geom_bond_distance
Br1 C1 1.899(2)
C1 C2 1.382(4)
C1 C6 1.383(4)
C2 H2 0.9300
C2 C3 1.400(4)
C3 C4 1.399(4)
C3 C7 1.445(4)
C4 H4 0.9300
C4 C5 1.383(4)
C5 H5 0.9300
C5 C6 1.383(4)
C6 H6 0.9300
C7 N1 1.139(4)

loop_
_geom_torsion_atom_site_label_1
_geom_torsion_atom_site_label_2
_geom_torsion_atom_site_label_3
_geom_torsion_atom_site_label_4
_geom_torsion
Br1 C1 C2 C3 179.33(19)
Br1 C1 C6 C5 -179.3(2)
C1 C2 C3 C4 0.4(4)
C1 C2 C3 C7 -179.4(2)
C2 C1 C6 C5 0.4(4)
C2 C3 C4 C5 -0.6(4)
C3 C4 C5 C6 0.6(4)
C4 C5 C6 C1 -0.5(4)
C6 C1 C2 C3 -0.3(4)
C7 C3 C4 C5 179.3(3)
